data_7215602
loop_
_publ_author_name
'Carballo, Rosa'
'Covelo, Berta'
'Fern\'andez-Hermida, Nuria'
'Lago, Ana B.'
'V\'azquez-L\'opez, Ezequiel M.'

_publ_section_title
;
 From copper(II) carboxylate to copper(II) 4-pyridylsulfonate coordination
 polymers as a consequence of the copper(II)-assisted oxidative cleavage
 of the 4,4'-dipyridyldisulfide ligand
;
_journal_coden_ASTM CRECF4
_journal_issue 5
_journal_name_full CrystEngComm
_journal_page_first 817
_journal_page_last 826
_journal_paper_doi 10.1039/b816721d
_journal_volume 11
_journal_year 2009
_chemical_formula_sum 'C30 H32 Cu N6 O10 S6'
_chemical_formula_weight 892.52
_space_group_IT_number 15
_symmetry_cell_setting monoclinic
_symmetry_space_group_name_Hall '-C 2yc'
_symmetry_space_group_name_H-M 'C 1 2/c 1'
_atom_sites_solution_hydrogens geom
_atom_sites_solution_primary direct
_atom_sites_solution_secondary difmap
_audit_creation_method SHELXL-97
_cell_angle_alpha 90.00
_cell_angle_beta 114.9010(10)
_cell_angle_gamma 90.00
_cell_formula_units_Z 4
_cell_length_a 18.9365(13)
_cell_length_b 10.7022(7)
_cell_length_c 20.3222(14)
_cell_measurement_temperature 293(2)
_cell_volume 3735.7(4)
_computing_cell_refinement 'Bruker SMART'
_computing_data_collection 'Bruker SMART'
_computing_data_reduction 'Bruker SHELXTL'
_computing_molecular_graphics 'Bruker SHELXTL'
_computing_publication_material 'Bruker SHELXTL'
_computing_structure_refinement 'SHELXL-97 (Sheldrick, 1997)'
_computing_structure_solution 'SHELXS-97 (Sheldrick, 1990)'
_diffrn_ambient_temperature 293(2)
_diffrn_measured_fraction_theta_full 0.984
_diffrn_measured_fraction_theta_max 0.949
_diffrn_measurement_device_type 'CCD area detector'
_diffrn_measurement_method 'phi and omega scans'
_diffrn_radiation_monochromator graphite
_diffrn_radiation_source 'fine-focus sealed tube'
_diffrn_radiation_type MoK\a
_diffrn_radiation_wavelength 0.71073
_diffrn_reflns_av_R_equivalents 0.0382
_diffrn_reflns_av_sigmaI/netI 0.0721
_diffrn_reflns_limit_h_max 24
_diffrn_reflns_limit_h_min -24
_diffrn_reflns_limit_k_max 12
_diffrn_reflns_limit_k_min -14
_diffrn_reflns_limit_l_max 23
_diffrn_reflns_limit_l_min -26
_diffrn_reflns_number 11065
_diffrn_reflns_theta_full 25.00
_diffrn_reflns_theta_max 28.04
_diffrn_reflns_theta_min 2.21
_exptl_absorpt_coefficient_mu 0.983
_exptl_absorpt_correction_T_max 1.0000
_exptl_absorpt_correction_T_min 0.8520
_exptl_absorpt_correction_type multi-scan
_exptl_crystal_colour blue
_exptl_crystal_density_diffrn 1.587
_exptl_crystal_density_method 'not measured'
_exptl_crystal_description prism
_exptl_crystal_F_000 1836
_exptl_crystal_size_max 0.40
_exptl_crystal_size_mid 0.19
_exptl_crystal_size_min 0.14
_refine_diff_density_max 0.332
_refine_diff_density_min -0.510
_refine_diff_density_rms 0.084
_refine_ls_extinction_method none
_refine_ls_goodness_of_fit_ref 0.883
_refine_ls_hydrogen_treatment mixed
_refine_ls_matrix_type full
_refine_ls_number_parameters 256
_refine_ls_number_reflns 4303
_refine_ls_number_restraints 0
_refine_ls_restrained_S_all 0.883
_refine_ls_R_factor_all 0.0715
_refine_ls_R_factor_gt 0.0361
_refine_ls_shift/su_max 0.001
_refine_ls_shift/su_mean 0.000
_refine_ls_structure_factor_coef Fsqd
_refine_ls_weighting_details 'calc w=1/[\s^2^(Fo^2^)+(0.0247P)^2^+0.0000P] where P=(Fo^2^+2Fc^2^)/3'
_refine_ls_weighting_scheme calc
_refine_ls_wR_factor_gt 0.0635
_refine_ls_wR_factor_ref 0.0697
_reflns_number_gt 2781
_reflns_number_total 4303
_reflns_threshold_expression >2sigma(I)
_cod_duplicate_entry 7200496
_cod_data_source_file b816721d.txt
_cod_data_source_block bc1a
_cod_depositor_comments
;
The following automatic conversions were performed:

'_symmetry_cell_setting' value 'Monoclinic' changed to 'monoclinic'
according to
/usr/data/users/saulius/automatic-downloads/retrospective/RSC/lib/dictionaries/cif_core.dic
dictionary named 'cif_core.dic' version 2.4.2 from 2011-04-26.

Automatic conversion script
Id: cif_fix_values 2281 2013-09-26 08:29:07Z andrius 

 Updated bibliographic information.

 Antanas Vaitkus,
 2019-09-18

 Marked entry as a duplicate of entry 7200496.

 Antanas Vaitkus,
 2019-09-18
;
_cod_original_sg_symbol_H-M C2/c
_cod_database_code 7215602

loop_
_symmetry_equiv_pos_as_xyz
'x, y, z'
'-x, y, -z+1/2'
'x+1/2, y+1/2, z'
'-x+1/2, y+1/2, -z+1/2'
'-x, -y, -z'
'x, -y, z-1/2'
'-x+1/2, -y+1/2, -z'
'x+1/2, -y+1/2, z-1/2'

loop_
_atom_site_label
_atom_site_type_symbol
_atom_site_fract_x
_atom_site_fract_y
_atom_site_fract_z
_atom_site_U_iso_or_equiv
_atom_site_adp_type
_atom_site_occupancy
_atom_site_symmetry_multiplicity
_atom_site_calc_flag
_atom_site_refinement_flags
Cu Cu 0.0000 0.18283(3) 0.2500 0.02771(11) Uani 1 2 d S
S1 S 0.08605(4) 0.62335(5) 0.49837(3) 0.03909(17) Uani 1 1 d .
S2 S -0.00580(4) 0.74077(5) 0.47291(4) 0.04013(18) Uani 1 1 d .
N1 N 0.01887(11) 0.31789(16) 0.32652(10) 0.0282(4) Uani 1 1 d .
N2 N 0.01003(10) 1.04825(15) 0.32486(10) 0.0266(4) Uani 1 1 d .
O1 O 0.13697(11) 0.1804(2) 0.28471(13) 0.0458(5) Uani 1 1 d .
C1 C -0.02851(13) 0.4172(2) 0.31567(13) 0.0318(6) Uani 1 1 d .
H1 H -0.0739 0.4211 0.2730 0.038 Uiso 1 1 calc R
C2 C -0.01258(13) 0.5130(2) 0.36502(13) 0.0313(6) Uani 1 1 d .
H2 H -0.0466 0.5803 0.3555 0.038 Uiso 1 1 calc R
C3 C 0.05456(13) 0.50840(19) 0.42911(12) 0.0280(5) Uani 1 1 d .
C4 C 0.10356(13) 0.40527(19) 0.44154(13) 0.0290(5) Uani 1 1 d .
H4 H 0.1488 0.3986 0.4842 0.035 Uiso 1 1 calc R
C5 C 0.08368(13) 0.3141(2) 0.38951(13) 0.0302(5) Uani 1 1 d .
H5 H 0.1167 0.2457 0.3981 0.036 Uiso 1 1 calc R
C6 C 0.00551(13) 0.85603(19) 0.41562(12) 0.0273(5) Uani 1 1 d .
C7 C -0.03607(13) 0.9664(2) 0.40873(12) 0.0304(6) Uani 1 1 d .
H7 H -0.0660 0.9775 0.4347 0.036 Uiso 1 1 calc R
C8 C -0.03245(13) 1.0582(2) 0.36335(12) 0.0290(5) Uani 1 1 d .
H8 H -0.0608 1.1311 0.3590 0.035 Uiso 1 1 calc R
C9 C 0.05120(13) 0.94232(19) 0.33313(13) 0.0293(5) Uani 1 1 d .
H9 H 0.0818 0.9342 0.3077 0.035 Uiso 1 1 calc R
C10 C 0.05035(13) 0.84528(19) 0.37740(13) 0.0306(6) Uani 1 1 d .
H10 H 0.0796 0.7736 0.3814 0.037 Uiso 1 1 calc R
H1A H 0.1680(17) 0.128(3) 0.3094(17) 0.066(12) Uiso 1 1 d .
H1B H 0.1535(14) 0.204(2) 0.2595(14) 0.033(9) Uiso 1 1 d .
S11 S 0.27351(4) 0.80720(7) 0.69609(4) 0.0498(2) Uani 1 1 d .
O11 O 0.19992(11) 0.75206(16) 0.68817(10) 0.0547(5) Uani 1 1 d .
O12 O 0.31676(12) 0.8639(2) 0.76670(12) 0.0746(6) Uani 1 1 d .
O13 O 0.31677(14) 0.7223(2) 0.67322(15) 0.0988(9) Uani 1 1 d .
N11 N 0.19685(16) 1.1236(3) 0.5305(2) 0.0841(10) Uani 1 1 d .
C11 C 0.21442(18) 1.1431(3) 0.5992(2) 0.0743(11) Uani 1 1 d .
H11 H 0.2095 1.2241 0.6134 0.089 Uiso 1 1 calc R
C12 C 0.23966(16) 1.0519(3) 0.65224(18) 0.0557(8) Uani 1 1 d .
H12 H 0.2518 1.0715 0.7004 0.067 Uiso 1 1 calc R
C13 C 0.24636(14) 0.9311(2) 0.63189(15) 0.0408(7) Uani 1 1 d .
C14 C 0.22893(17) 0.9078(3) 0.56022(18) 0.0616(9) Uani 1 1 d .
H14 H 0.2329 0.8276 0.5445 0.074 Uiso 1 1 calc R
C15 C 0.20504(19) 1.0078(4) 0.51163(19) 0.0831(12) Uani 1 1 d .
H15 H 0.1943 0.9922 0.4633 0.100 Uiso 1 1 calc R
O1W O 0.2606(2) 0.0239(3) 0.36541(17) 0.0811(9) Uani 1 1 d .
H1WA H 0.2854(17) 0.038(3) 0.3419(18) 0.055(12) Uiso 1 1 d .
H1WB H 0.249(2) -0.037(3) 0.353(2) 0.082(17) Uiso 1 1 d .

loop_
_atom_site_aniso_label
_atom_site_aniso_U_11
_atom_site_aniso_U_22
_atom_site_aniso_U_33
_atom_site_aniso_U_23
_atom_site_aniso_U_13
_atom_site_aniso_U_12
Cu 0.0374(3) 0.0209(2) 0.0264(2) 0.000 0.0150(2) 0.000
S1 0.0567(4) 0.0251(3) 0.0291(4) -0.0020(3) 0.0118(3) 0.0008(3)
S2 0.0665(5) 0.0252(3) 0.0436(4) 0.0031(3) 0.0378(4) 0.0026(3)
N1 0.0341(11) 0.0214(10) 0.0293(11) 0.0004(9) 0.0136(10) 0.0008(9)
N2 0.0316(11) 0.0227(10) 0.0281(11) -0.0006(8) 0.0152(10) 0.0017(8)
O1 0.0349(12) 0.0606(14) 0.0449(13) 0.0036(11) 0.0197(11) 0.0004(11)
C1 0.0305(14) 0.0303(13) 0.0290(14) -0.0010(11) 0.0070(12) 0.0035(11)
C2 0.0362(15) 0.0217(12) 0.0338(15) -0.0003(11) 0.0125(12) 0.0058(11)
C3 0.0382(14) 0.0205(12) 0.0287(14) 0.0008(10) 0.0174(12) -0.0028(11)
C4 0.0320(14) 0.0258(13) 0.0245(14) 0.0023(10) 0.0072(11) -0.0023(10)
C5 0.0349(14) 0.0220(12) 0.0341(15) 0.0049(11) 0.0149(12) 0.0054(11)
C6 0.0360(14) 0.0214(12) 0.0256(13) -0.0018(9) 0.0141(11) -0.0034(10)
C7 0.0362(14) 0.0296(13) 0.0313(15) -0.0008(11) 0.0199(12) 0.0012(11)
C8 0.0358(14) 0.0250(12) 0.0287(14) -0.0019(10) 0.0160(12) 0.0052(11)
C9 0.0315(14) 0.0293(13) 0.0322(15) 0.0016(11) 0.0185(12) 0.0028(11)
C10 0.0372(14) 0.0235(13) 0.0348(15) 0.0034(10) 0.0189(12) 0.0072(10)
S11 0.0497(5) 0.0463(4) 0.0642(5) 0.0083(4) 0.0346(4) 0.0115(4)
O11 0.0609(13) 0.0503(11) 0.0645(14) -0.0011(10) 0.0379(11) -0.0101(10)
O12 0.0559(14) 0.0896(16) 0.0577(15) 0.0092(13) 0.0039(12) -0.0110(12)
O13 0.116(2) 0.0758(16) 0.157(3) 0.0348(16) 0.110(2) 0.0498(14)
N11 0.0532(18) 0.083(2) 0.088(3) 0.035(2) 0.0020(18) -0.0209(17)
C11 0.052(2) 0.046(2) 0.100(3) 0.007(2) 0.007(2) -0.0046(16)
C12 0.0492(19) 0.0439(18) 0.062(2) -0.0021(16) 0.0118(16) -0.0019(14)
C13 0.0336(15) 0.0396(16) 0.0492(19) 0.0004(13) 0.0173(14) -0.0064(12)
C14 0.065(2) 0.064(2) 0.056(2) -0.0117(17) 0.0262(18) -0.0221(17)
C15 0.063(2) 0.126(3) 0.045(2) 0.007(2) 0.0079(19) -0.038(3)
O1W 0.099(2) 0.064(2) 0.073(2) 0.0078(16) 0.0297(18) 0.0159(17)

loop_
_atom_type_symbol
_atom_type_description
_atom_type_scat_dispersion_real
_atom_type_scat_dispersion_imag
_atom_type_scat_source
C C 0.0033 0.0016 'International Tables Vol C Tables 4.2.6.8 and 6.1.1.4'
H H 0.0000 0.0000 'International Tables Vol C Tables 4.2.6.8 and 6.1.1.4'
N N 0.0061 0.0033 'International Tables Vol C Tables 4.2.6.8 and 6.1.1.4'
O O 0.0106 0.0060 'International Tables Vol C Tables 4.2.6.8 and 6.1.1.4'
S S 0.1246 0.1234 'International Tables Vol C Tables 4.2.6.8 and 6.1.1.4'
Cu Cu 0.3201 1.2651 'International Tables Vol C Tables 4.2.6.8 and 6.1.1.4'

loop_
_geom_angle_atom_site_label_1
_geom_angle_atom_site_label_2
_geom_angle_atom_site_label_3
_geom_angle
_geom_angle_site_symmetry_1
_geom_angle_site_symmetry_3
N1 Cu N1 89.84(10) . 2
N1 Cu N2 175.62(7) . 2_545
N1 Cu N2 90.02(7) 2 2_545
N1 Cu N2 90.02(7) . 1_545
N1 Cu N2 175.62(7) 2 1_545
N2 Cu N2 90.45(10) 2_545 1_545
N1 Cu O1 93.03(8) . 2
N1 Cu O1 87.86(7) 2 2
N2 Cu O1 91.35(8) 2_545 2
N2 Cu O1 87.77(7) 1_545 2
N1 Cu O1 87.86(7) . .
N1 Cu O1 93.03(8) 2 .
N2 Cu O1 87.77(7) 2_545 .
N2 Cu O1 91.35(8) 1_545 .
O1 Cu O1 178.75(12) 2 .
C3 S1 S2 105.17(8) . .
C6 S2 S1 105.74(8) . .
C1 N1 C5 117.09(19) . .
C1 N1 Cu 122.88(16) . .
C5 N1 Cu 119.90(15) . .
C8 N2 C9 116.89(19) . .
C8 N2 Cu 119.14(14) . 1_565
C9 N2 Cu 123.62(15) . 1_565
Cu O1 H1A 127(2) . .
Cu O1 H1B 120.6(19) . .
H1A O1 H1B 105(3) . .
N1 C1 C2 122.8(2) . .
N1 C1 H1 118.6 . .
C2 C1 H1 118.6 . .
C1 C2 C3 119.4(2) . .
C1 C2 H2 120.3 . .
C3 C2 H2 120.3 . .
C2 C3 C4 118.4(2) . .
C2 C3 S1 126.18(17) . .
C4 C3 S1 115.43(18) . .
C5 C4 C3 118.6(2) . .
C5 C4 H4 120.7 . .
C3 C4 H4 120.7 . .
N1 C5 C4 123.7(2) . .
N1 C5 H5 118.1 . .
C4 C5 H5 118.1 . .
C10 C6 C7 118.1(2) . .
C10 C6 S2 125.97(17) . .
C7 C6 S2 115.91(17) . .
C8 C7 C6 119.3(2) . .
C8 C7 H7 120.3 . .
C6 C7 H7 120.3 . .
N2 C8 C7 123.2(2) . .
N2 C8 H8 118.4 . .
C7 C8 H8 118.4 . .
N2 C9 C10 123.4(2) . .
N2 C9 H9 118.3 . .
C10 C9 H9 118.3 . .
C6 C10 C9 119.0(2) . .
C6 C10 H10 120.5 . .
C9 C10 H10 120.5 . .
O13 S11 O12 115.22(16) . .
O13 S11 O11 111.07(13) . .
O12 S11 O11 113.17(13) . .
O13 S11 C13 105.33(13) . .
O12 S11 C13 106.37(13) . .
O11 S11 C13 104.66(11) . .
C11 N11 C15 116.7(3) . .
N11 C11 C12 124.7(3) . .
N11 C11 H11 117.7 . .
C12 C11 H11 117.7 . .
C13 C12 C11 118.3(3) . .
C13 C12 H12 120.9 . .
C11 C12 H12 120.9 . .
C14 C13 C12 118.5(3) . .
C14 C13 S11 120.6(2) . .
C12 C13 S11 120.9(2) . .
C13 C14 C15 118.2(3) . .
C13 C14 H14 120.9 . .
C15 C14 H14 120.9 . .
N11 C15 C14 123.7(3) . .
N11 C15 H15 118.1 . .
C14 C15 H15 118.1 . .
H1WA O1W H1WB 97(4) . .

loop_
_geom_bond_atom_site_label_1
_geom_bond_atom_site_label_2
_geom_bond_distance
_geom_bond_site_symmetry_2
Cu N1 2.0414(18) .
Cu N1 2.0414(18) 2
Cu N2 2.0449(18) 2_545
Cu N2 2.0449(18) 1_545
Cu O1 2.3843(19) 2
Cu O1 2.3843(19) .
S1 C3 1.773(2) .
S1 S2 2.0283(9) .
S2 C6 1.770(2) .
N1 C1 1.348(3) .
N1 C5 1.350(3) .
N2 C8 1.342(3) .
N2 C9 1.346(2) .
N2 Cu 2.0449(18) 1_565
O1 H1A 0.81(3) .
O1 H1B 0.75(2) .
C1 C2 1.376(3) .
C1 H1 0.9300 .
C2 C3 1.386(3) .
C2 H2 0.9300 .
C3 C4 1.395(3) .
C4 C5 1.370(3) .
C4 H4 0.9300 .
C5 H5 0.9300 .
C6 C10 1.376(3) .
C6 C7 1.393(3) .
C7 C8 1.369(3) .
C7 H7 0.9300 .
C8 H8 0.9300 .
C9 C10 1.379(3) .
C9 H9 0.9300 .
C10 H10 0.9300 .
S11 O13 1.4261(19) .
S11 O12 1.452(2) .
S11 O11 1.4585(18) .
S11 C13 1.778(3) .
N11 C11 1.310(5) .
N11 C15 1.326(4) .
C11 C12 1.381(4) .
C11 H11 0.9300 .
C12 C13 1.380(3) .
C12 H12 0.9300 .
C13 C14 1.374(4) .
C14 C15 1.396(4) .
C14 H14 0.9300 .
C15 H15 0.9300 .
O1W H1WA 0.81(3) .
O1W H1WB 0.70(3) .

loop_
_geom_hbond_atom_site_label_D
_geom_hbond_atom_site_label_H
_geom_hbond_atom_site_label_A
_geom_hbond_distance_DH
_geom_hbond_distance_HA
_geom_hbond_distance_DA
_geom_hbond_angle_DHA
_geom_hbond_site_symmetry_A
O1W H1WB O13 0.70(3) 2.28(3) 2.956(5) 162(4) 7_556
O1W H1WA O12 0.81(3) 2.14(3) 2.897(5) 156(3) 6_565
O1 H1B O11 0.75(2) 2.04(2) 2.786(3) 173(3) 6_565
O1 H1A O1W 0.81(3) 1.98(3) 2.783(4) 167(3) .
C2 H2 O12 0.93 2.53 3.276(3) 138.0 8_465
C9 H9 O13 0.93 2.45 3.105(3) 127.3 7_566

loop_
_geom_torsion_atom_site_label_1
_geom_torsion_atom_site_label_2
_geom_torsion_atom_site_label_3
_geom_torsion_atom_site_label_4
_geom_torsion
C3 S1 S2 C6 -89.00(11)
